data_1543045
loop_
_publ_author_name
'Wang, Huan'
'Hesek, Dusan'
'Lee, Mijoon'
'Lastochkin, Elena'
'Oliver, Allen G.'
'Chang, Mayland'
'Mobashery, Shahriar'

_publ_section_title
;
 The Natural Product Essramycin and Three of Its Isomers Are Devoid of
 Antibacterial Activity.
;
_journal_issue 4
_journal_name_full 'Journal of natural products'
_journal_page_first 1219
_journal_page_last 1222
_journal_paper_doi 10.1021/acs.jnatprod.6b00057
_journal_volume 79
_journal_year 2016
_chemical_formula_moiety 'C14 H12 N4 O2'
_chemical_formula_sum 'C14 H12 N4 O2'
_chemical_formula_weight 268.28
_space_group_crystal_system orthorhombic
_space_group_IT_number 29
_space_group_name_Hall 'P 2c -2ac'
_space_group_name_H-M_alt 'P c a 21'
_symmetry_space_group_name_Hall 'P 2c -2ac'
_symmetry_space_group_name_H-M 'P c a 21'
_atom_sites_solution_hydrogens mixed
_atom_sites_solution_primary direct
_atom_sites_solution_secondary difmap
_audit_creation_method SHELXL-2014/7
_cell_angle_alpha 90
_cell_angle_beta 90
_cell_angle_gamma 90
_cell_formula_units_Z 4
_cell_length_a 29.815(16)
_cell_length_b 4.718(2)
_cell_length_c 8.617(5)
_cell_measurement_reflns_used 1043
_cell_measurement_temperature 120(2)
_cell_measurement_theta_max 21.49
_cell_measurement_theta_min 2.73
_cell_volume 1212.1(11)
_computing_cell_refinement 'Bruker SAINT (Bruker, 2015)'
_computing_data_collection 'Bruker APEX-2 (Bruker, 2015)'
_computing_data_reduction 'Bruker SAINT (Bruker, 2015)'
_computing_molecular_graphics 'Mercury (Macrae et al., 2009)'
_computing_publication_material 'CIFTAB (Sheldrick, 2008)'
_computing_structure_refinement 'SHELXL-2014/7 (Sheldrick, 2014)'
_computing_structure_solution 'SHELXS (Sheldrick, 2008)'
_diffrn_ambient_temperature 120(2)
_diffrn_detector_area_resol_mean 8.33
_diffrn_measured_fraction_theta_full 0.975
_diffrn_measured_fraction_theta_max 0.975
_diffrn_measurement_device_type 'Bruker APEX-II'
_diffrn_measurement_method 'combination of \w and \f-scans '
_diffrn_radiation_type MoK\a
_diffrn_radiation_wavelength 0.71073
_diffrn_reflns_av_R_equivalents 0.0600
_diffrn_reflns_av_unetI/netI 0.0779
_diffrn_reflns_Laue_measured_fraction_full 0.975
_diffrn_reflns_Laue_measured_fraction_max 0.975
_diffrn_reflns_limit_h_max 34
_diffrn_reflns_limit_h_min -24
_diffrn_reflns_limit_k_max 5
_diffrn_reflns_limit_k_min -5
_diffrn_reflns_limit_l_max 10
_diffrn_reflns_limit_l_min -6
_diffrn_reflns_number 4262
_diffrn_reflns_point_group_measured_fraction_full 0.751
_diffrn_reflns_point_group_measured_fraction_max 0.750
_diffrn_reflns_theta_full 25.092
_diffrn_reflns_theta_max 25.092
_diffrn_reflns_theta_min 2.730
_diffrn_source 'fine-focus sealed tube'
_exptl_absorpt_coefficient_mu 0.103
_exptl_absorpt_correction_T_max 0.7461
_exptl_absorpt_correction_T_min 0.6679
_exptl_absorpt_correction_type multi-scan
_exptl_absorpt_process_details 'SADABS (Krause et al., 2015)'
_exptl_crystal_colour colorless
_exptl_crystal_density_diffrn 1.470
_exptl_crystal_description plate
_exptl_crystal_F_000 560
_exptl_crystal_size_max 0.168
_exptl_crystal_size_mid 0.135
_exptl_crystal_size_min 0.058
_refine_diff_density_max 0.257
_refine_diff_density_min -0.278
_refine_diff_density_rms 0.064
_refine_ls_abs_structure_details
;
 Flack x determined using 254 quotients [(I+)-(I-)]/[(I+)+(I-)]
 (Parsons, Flack and Wagner, Acta Cryst. B69 (2013) 249-259).
;
_refine_ls_abs_structure_Flack -3.0(10)
_refine_ls_extinction_method none
_refine_ls_goodness_of_fit_ref 1.042
_refine_ls_hydrogen_treatment mixed
_refine_ls_matrix_type full
_refine_ls_number_parameters 186
_refine_ls_number_reflns 1629
_refine_ls_number_restraints 1
_refine_ls_restrained_S_all 1.041
_refine_ls_R_factor_all 0.0823
_refine_ls_R_factor_gt 0.0569
_refine_ls_shift/su_max 0.000
_refine_ls_shift/su_mean 0.000
_refine_ls_structure_factor_coef Fsqd
_refine_ls_weighting_details 'w=1/[\s^2^(Fo^2^)+(0.0670P)^2^] where P=(Fo^2^+2Fc^2^)/3'
_refine_ls_weighting_scheme calc
_refine_ls_wR_factor_gt 0.1250
_refine_ls_wR_factor_ref 0.1327
_reflns_Friedel_coverage 0.433
_reflns_Friedel_fraction_full 0.490
_reflns_Friedel_fraction_max 0.490
_reflns_number_gt 1201
_reflns_number_total 1629
_reflns_threshold_expression 'I > 2\s(I)'
_cod_data_source_file np6b00057_si_002.cif
_cod_data_source_block 1
_cod_depositor_comments 'Adding full bibliography for 1543045--1543047.cif.'
_cod_original_cell_volume 1212.2(11)
_cod_database_code 1543045
_shelx_shelxl_version_number 2014/7
_shelx_space_group_comment
;
The symmetry employed for this shelxl refinement is uniquely defined
by the following loop, which should always be used as a source of
symmetry information in preference to the above space-group names.
They are only intended as comments.
;
_diffrn_source_monochromator 'Bruker TRIUMPH curved-graphite'

loop_
_space_group_symop_operation_xyz
'x, y, z'
'-x, -y, z+1/2'
'-x+1/2, y, z+1/2'
'x+1/2, -y, z'

loop_
_atom_site_label
_atom_site_type_symbol
_atom_site_fract_x
_atom_site_fract_y
_atom_site_fract_z
_atom_site_U_iso_or_equiv
_atom_site_adp_type
_atom_site_occupancy
_atom_site_site_symmetry_order
_atom_site_calc_flag
_atom_site_refinement_flags_posn
_atom_site_refinement_flags_adp
N1 N 0.65179(15) 0.4074(10) 0.7247(5) 0.0219(11) Uani 1 1 d . .
N3 N 0.68204(15) 0.0799(9) 0.8938(5) 0.0219(11) Uani 1 1 d . .
N4 N 0.75964(16) 0.2053(10) 0.8494(5) 0.0193(11) Uani 1 1 d . .
H4N H 0.771(2) 0.028(12) 0.907(8) 0.044(19) Uiso 1 1 d . .
N8 N 0.69800(15) 0.4293(9) 0.7282(5) 0.0195(11) Uani 1 1 d . .
O7 O 0.70654(12) 0.7934(8) 0.5545(4) 0.0238(10) Uani 1 1 d . .
O11 O 0.58643(13) 0.4759(8) 1.0260(5) 0.0282(10) Uani 1 1 d . .
C2 C 0.64479(19) 0.1935(11) 0.8242(6) 0.0224(13) Uani 1 1 d . .
C5 C 0.78828(19) 0.3731(11) 0.7665(5) 0.0197(14) Uani 1 1 d . .
C5' C 0.83705(19) 0.3157(13) 0.7901(7) 0.0304(16) Uani 1 1 d . .
H5A H 0.8444 0.3354 0.9004 0.046 Uiso 1 1 calc R U
H5B H 0.8547 0.4514 0.7296 0.046 Uiso 1 1 calc R U
H5C H 0.8440 0.1226 0.7558 0.046 Uiso 1 1 calc R U
C6 C 0.77169(19) 0.5757(11) 0.6666(6) 0.0224(14) Uani 1 1 d . .
H6 H 0.7924 0.6919 0.6120 0.027 Uiso 1 1 calc R U
C7 C 0.72494(18) 0.6192(12) 0.6413(6) 0.0218(14) Uani 1 1 d . .
C9 C 0.71468(17) 0.2285(10) 0.8296(6) 0.0177(13) Uani 1 1 d . .
C10 C 0.59805(19) 0.0915(11) 0.8539(6) 0.0258(14) Uani 1 1 d . .
H10A H 0.5997 -0.0933 0.9080 0.031 Uiso 1 1 calc R U
H10B H 0.5831 0.0590 0.7528 0.031 Uiso 1 1 calc R U
C11 C 0.56940(18) 0.2880(12) 0.9483(6) 0.0251(14) Uani 1 1 d . .
C12 C 0.51930(17) 0.2474(12) 0.9483(7) 0.0245(13) Uani 1 1 d . .
C13 C 0.4935(2) 0.4211(13) 1.0423(8) 0.0370(16) Uani 1 1 d . .
H13 H 0.5075 0.5592 1.1062 0.044 Uiso 1 1 calc R U
C14 C 0.4470(2) 0.3931(14) 1.0432(8) 0.0395(17) Uani 1 1 d . .
H14 H 0.4296 0.5143 1.1074 0.047 Uiso 1 1 calc R U
C15 C 0.4259(2) 0.1944(13) 0.9533(7) 0.0354(16) Uani 1 1 d . .
H15 H 0.3942 0.1753 0.9568 0.042 Uiso 1 1 calc R U
C16 C 0.4515(2) 0.0198(14) 0.8563(7) 0.0359(15) Uani 1 1 d . .
H16 H 0.4371 -0.1171 0.7925 0.043 Uiso 1 1 calc R U
C17 C 0.4977(2) 0.0470(13) 0.8537(7) 0.0332(16) Uani 1 1 d . .
H17 H 0.5150 -0.0710 0.7874 0.040 Uiso 1 1 calc R U

loop_
_atom_site_aniso_label
_atom_site_aniso_U_11
_atom_site_aniso_U_22
_atom_site_aniso_U_33
_atom_site_aniso_U_23
_atom_site_aniso_U_13
_atom_site_aniso_U_12
N1 0.012(3) 0.036(3) 0.017(2) 0.000(2) -0.001(2) -0.001(2)
N3 0.015(3) 0.036(3) 0.014(2) -0.0053(19) -0.004(2) -0.002(2)
N4 0.018(3) 0.029(3) 0.010(2) -0.0002(19) 0.002(2) 0.000(2)
N8 0.016(3) 0.030(3) 0.013(2) -0.0002(19) -0.001(2) 0.000(2)
O7 0.019(2) 0.042(2) 0.0094(19) 0.0013(18) 0.0001(17) 0.0011(19)
O11 0.026(3) 0.038(2) 0.021(2) -0.0004(18) 0.0006(19) -0.006(2)
C2 0.017(4) 0.028(3) 0.022(3) -0.002(2) 0.000(3) -0.002(3)
C5 0.015(4) 0.033(3) 0.011(3) -0.002(2) 0.000(2) 0.001(3)
C5' 0.020(4) 0.057(4) 0.014(3) -0.001(3) 0.001(3) -0.002(3)
C6 0.014(4) 0.041(4) 0.012(3) -0.005(3) 0.003(2) -0.007(3)
C7 0.018(4) 0.035(4) 0.013(3) -0.001(2) 0.007(3) -0.004(3)
C9 0.015(4) 0.025(3) 0.013(3) -0.005(2) -0.001(3) 0.002(3)
C10 0.019(4) 0.038(3) 0.021(3) 0.002(3) -0.001(3) 0.001(3)
C11 0.026(4) 0.033(3) 0.016(3) 0.005(3) 0.000(3) -0.005(3)
C12 0.021(3) 0.034(3) 0.018(3) 0.007(2) 0.004(3) -0.001(3)
C13 0.024(4) 0.056(5) 0.031(3) -0.001(3) 0.006(3) -0.001(3)
C14 0.028(4) 0.049(4) 0.042(4) 0.005(3) 0.005(4) 0.003(3)
C15 0.021(4) 0.056(4) 0.029(3) 0.015(3) 0.001(3) 0.000(3)
C16 0.021(4) 0.058(4) 0.028(4) -0.002(3) -0.005(3) -0.007(3)
C17 0.020(4) 0.056(4) 0.024(3) -0.003(3) 0.005(3) -0.003(3)

loop_
_atom_type_symbol
_atom_type_description
_atom_type_scat_dispersion_real
_atom_type_scat_dispersion_imag
_atom_type_scat_source
C C 0.0033 0.0016 'International Tables Vol C Tables 4.2.6.8 and 6.1.1.4'
H H 0.0000 0.0000 'International Tables Vol C Tables 4.2.6.8 and 6.1.1.4'
N N 0.0061 0.0033 'International Tables Vol C Tables 4.2.6.8 and 6.1.1.4'
O O 0.0106 0.0060 'International Tables Vol C Tables 4.2.6.8 and 6.1.1.4'

loop_
_geom_angle_atom_site_label_1
_geom_angle_atom_site_label_2
_geom_angle_atom_site_label_3
_geom_angle
C2 N1 N8 101.4(4)
C9 N3 C2 101.9(4)
C9 N4 C5 120.4(5)
C9 N4 H4N 117(3)
C5 N4 H4N 121(3)
C9 N8 N1 108.8(4)
C9 N8 C7 124.3(5)
N1 N8 C7 126.9(4)
N1 C2 N3 116.6(5)
N1 C2 C10 119.8(5)
N3 C2 C10 123.6(5)
N4 C5 C6 120.3(5)
N4 C5 C5' 115.6(5)
C6 C5 C5' 124.1(5)
C5 C5' H5A 109.5
C5 C5' H5B 109.5
H5A C5' H5B 109.5
C5 C5' H5C 109.5
H5A C5' H5C 109.5
H5B C5' H5C 109.5
C5 C6 C7 123.1(5)
C5 C6 H6 118.5
C7 C6 H6 118.5
O7 C7 N8 119.2(5)
O7 C7 C6 128.4(5)
N8 C7 C6 112.5(5)
N3 C9 N4 129.3(5)
N3 C9 N8 111.3(5)
N4 C9 N8 119.4(5)
C2 C10 C11 115.1(5)
C2 C10 H10A 108.5
C11 C10 H10A 108.5
C2 C10 H10B 108.5
C11 C10 H10B 108.5
H10A C10 H10B 107.5
O11 C11 C10 120.6(5)
O11 C11 C12 120.3(5)
C10 C11 C12 119.1(5)
C13 C12 C17 118.9(5)
C13 C12 C11 118.4(6)
C17 C12 C11 122.7(5)
C12 C13 C14 120.0(6)
C12 C13 H13 120.0
C14 C13 H13 120.0
C15 C14 C13 121.3(6)
C15 C14 H14 119.3
C13 C14 H14 119.3
C14 C15 C16 119.3(6)
C14 C15 H15 120.3
C16 C15 H15 120.3
C17 C16 C15 119.8(6)
C17 C16 H16 120.1
C15 C16 H16 120.1
C16 C17 C12 120.6(6)
C16 C17 H17 119.7
C12 C17 H17 119.7

loop_
_geom_bond_atom_site_label_1
_geom_bond_atom_site_label_2
_geom_bond_distance
N1 C2 1.341(7)
N1 N8 1.382(6)
N3 C9 1.321(7)
N3 C2 1.371(7)
N4 C9 1.356(6)
N4 C5 1.366(7)
N4 H4N 1.03(6)
N8 C9 1.381(7)
N8 C7 1.417(7)
O7 C7 1.239(6)
O11 C11 1.222(6)
C2 C10 1.496(8)
C5 C6 1.379(7)
C5 C5' 1.493(8)
C5' H5A 0.9800
C5' H5B 0.9800
C5' H5C 0.9800
C6 C7 1.426(7)
C6 H6 0.9500
C10 C11 1.501(7)
C10 H10A 0.9900
C10 H10B 0.9900
C11 C12 1.506(7)
C12 C13 1.386(8)
C12 C17 1.404(8)
C13 C14 1.392(8)
C13 H13 0.9500
C14 C15 1.370(9)
C14 H14 0.9500
C15 C16 1.399(8)
C15 H15 0.9500
C16 C17 1.386(8)
C16 H16 0.9500
C17 H17 0.9500

loop_
_geom_hbond_atom_site_label_D
_geom_hbond_atom_site_label_H
_geom_hbond_atom_site_label_A
_geom_hbond_distance_DH
_geom_hbond_distance_HA
_geom_hbond_distance_DA
_geom_hbond_angle_DHA
_geom_hbond_site_symmetry_A
N4 H4N O7 1.03(6) 1.81(7) 2.814(6) 163(5) 3_645
